data_7105461
loop_
_publ_author_name
'Bose, Purnandhu'
'Ghosh, Pradyut'

_publ_section_title
;
 Visible and near-infrared sensing of fluoride by indole conjugated
 urea/thiourea ligands.
;
_journal_issue 17
_journal_name_full 'Chemical communications (Cambridge, England)'
_journal_page_first 2962
_journal_page_last 2964
_journal_paper_doi 10.1039/b919128c
_journal_volume 46
_journal_year 2010
_chemical_formula_sum 'C19 H16 N6 S'
_chemical_formula_weight 360.44
_chemical_name_systematic
;
?
;
_space_group_IT_number 61
_symmetry_cell_setting orthorhombic
_symmetry_space_group_name_Hall '-P 2ac 2ab'
_symmetry_space_group_name_H-M 'P b c a'
_atom_sites_solution_hydrogens geom
_atom_sites_solution_primary direct
_atom_sites_solution_secondary difmap
_audit_creation_method SHELXL-97
_cell_angle_alpha 90.00
_cell_angle_beta 90.00
_cell_angle_gamma 90.00
_cell_formula_units_Z 8
_cell_length_a 15.3835(16)
_cell_length_b 11.4337(12)
_cell_length_c 19.997(2)
_cell_measurement_reflns_used 8184
_cell_measurement_temperature 120(2)
_cell_measurement_theta_max 26.45
_cell_measurement_theta_min 2.43
_cell_volume 3517.3(6)
_computing_cell_refinement 'Bruker SMART'
_computing_data_collection 'Bruker SMART'
_computing_data_reduction 'Bruker SAINT'
_computing_molecular_graphics 'Bruker SHELXTL'
_computing_publication_material 'MERCURY 2.2'
_computing_structure_refinement 'SHELXL-97 (Sheldrick, 1997)'
_computing_structure_solution 'SHELXS-97 (Sheldrick, 1990)'
_diffrn_ambient_temperature 120(2)
_diffrn_detector_area_resol_mean 3
_diffrn_measured_fraction_theta_full 1.000
_diffrn_measured_fraction_theta_max 1.000
_diffrn_measurement_device_type 'BRUKER CCD AREA DETECTOR'
_diffrn_measurement_method 'OMEGA SCAN'
_diffrn_radiation_monochromator graphite
_diffrn_radiation_source 'fine-focus sealed tube'
_diffrn_radiation_type MoK\a
_diffrn_radiation_wavelength 0.71073
_diffrn_reflns_av_R_equivalents 0.0576
_diffrn_reflns_av_sigmaI/netI 0.0359
_diffrn_reflns_limit_h_max 18
_diffrn_reflns_limit_h_min -18
_diffrn_reflns_limit_k_max 13
_diffrn_reflns_limit_k_min -13
_diffrn_reflns_limit_l_max 22
_diffrn_reflns_limit_l_min -23
_diffrn_reflns_number 30864
_diffrn_reflns_theta_full 24.99
_diffrn_reflns_theta_max 24.99
_diffrn_reflns_theta_min 2.04
_exptl_absorpt_coefficient_mu 0.200
_exptl_absorpt_correction_T_max 0.965
_exptl_absorpt_correction_T_min 0.940
_exptl_absorpt_correction_type multi-scan
_exptl_absorpt_process_details SADABS
_exptl_crystal_colour YELLOW
_exptl_crystal_density_diffrn 1.361
_exptl_crystal_density_method 'not measured'
_exptl_crystal_description BLOCK
_exptl_crystal_F_000 1504
_exptl_crystal_size_max 0.35
_exptl_crystal_size_mid 0.26
_exptl_crystal_size_min 0.18
_refine_diff_density_max 0.273
_refine_diff_density_min -0.291
_refine_diff_density_rms 0.042
_refine_ls_extinction_method none
_refine_ls_goodness_of_fit_ref 1.037
_refine_ls_hydrogen_treatment constr
_refine_ls_matrix_type full
_refine_ls_number_parameters 235
_refine_ls_number_reflns 3099
_refine_ls_number_restraints 0
_refine_ls_restrained_S_all 1.037
_refine_ls_R_factor_all 0.0434
_refine_ls_R_factor_gt 0.0361
_refine_ls_shift/su_max 0.000
_refine_ls_shift/su_mean 0.000
_refine_ls_structure_factor_coef Fsqd
_refine_ls_weighting_details 'calc w=1/[\s^2^(Fo^2^)+(0.0517P)^2^+1.2735P] where P=(Fo^2^+2Fc^2^)/3'
_refine_ls_weighting_scheme calc
_refine_ls_wR_factor_gt 0.0971
_refine_ls_wR_factor_ref 0.1029
_reflns_number_gt 2647
_reflns_number_total 3099
_reflns_threshold_expression >2sigma(I)
_cod_data_source_file b919128c.txt
_cod_data_source_block compound-1a
_cod_depositor_comments
;
The following automatic conversions were performed:
'_symmetry_cell_setting' value 'Orthorhombic' changed to 'orthorhombic'
according to '/home/saulius/struct/CIF-dictionaries/cif_core.dic'
dictionary named 'cif_core.dic' version 2.4.1 from 2010-06-29.

Automatic conversion script
Id: cif_fix_enum 1527 2010-12-29 10:47:43Z saulius 
;
_cod_original_sg_symbol_H-M 'Pbca '
_cod_database_code 7105461

loop_
_symmetry_equiv_pos_as_xyz
'x, y, z'
'-x+1/2, -y, z+1/2'
'-x, y+1/2, -z+1/2'
'x+1/2, -y+1/2, -z'
'-x, -y, -z'
'x-1/2, y, -z-1/2'
'x, -y-1/2, z-1/2'
'-x-1/2, y-1/2, z'

loop_
_atom_site_label
_atom_site_type_symbol
_atom_site_fract_x
_atom_site_fract_y
_atom_site_fract_z
_atom_site_U_iso_or_equiv
_atom_site_adp_type
_atom_site_occupancy
_atom_site_symmetry_multiplicity
_atom_site_calc_flag
_atom_site_refinement_flags
_atom_site_disorder_assembly
_atom_site_disorder_group
C1 C 0.54113(11) 0.57815(16) 0.26273(9) 0.0364(4) Uani 1 1 d . . .
H1 H 0.5519 0.6237 0.3004 0.044 Uiso 1 1 calc R . .
N2 N 0.58896(9) 0.58062(13) 0.20586(7) 0.0397(4) Uani 1 1 d . . .
H2 H 0.6335 0.6244 0.1989 0.048 Uiso 1 1 calc R . .
C3 C 0.55465(11) 0.50138(15) 0.16087(9) 0.0345(4) Uani 1 1 d . . .
C4 C 0.57993(12) 0.47695(17) 0.09549(10) 0.0444(5) Uani 1 1 d . . .
H4 H 0.6275 0.5139 0.0760 0.053 Uiso 1 1 calc R . .
C5 C 0.53174(14) 0.39628(19) 0.06108(11) 0.0529(5) Uani 1 1 d . . .
H5 H 0.5469 0.3783 0.0173 0.064 Uiso 1 1 calc R . .
C6 C 0.46003(14) 0.33998(19) 0.09018(10) 0.0508(5) Uani 1 1 d . . .
H6 H 0.4291 0.2851 0.0655 0.061 Uiso 1 1 calc R . .
C7 C 0.43474(12) 0.36468(16) 0.15486(9) 0.0383(4) Uani 1 1 d . . .
H7 H 0.3873 0.3269 0.1739 0.046 Uiso 1 1 calc R . .
C8 C 0.48183(10) 0.44754(14) 0.19118(8) 0.0314(4) Uani 1 1 d . . .
C9 C 0.47441(10) 0.49876(15) 0.25698(8) 0.0305(4) Uani 1 1 d . . .
C10 C 0.41866(10) 0.47135(14) 0.31242(8) 0.0300(4) Uani 1 1 d . . .
H10 H 0.4271 0.5123 0.3521 0.036 Uiso 1 1 calc R . .
N11 N 0.35763(8) 0.39378(12) 0.31108(6) 0.0297(3) Uani 1 1 d . . .
N12 N 0.31889(9) 0.38000(12) 0.37341(6) 0.0319(3) Uani 1 1 d . . .
H12 H 0.3319 0.4291 0.4044 0.038 Uiso 1 1 calc R . .
C13 C 0.26258(10) 0.29460(14) 0.38764(8) 0.0296(4) Uani 1 1 d . . .
S14 S 0.21887(3) 0.20023(4) 0.33242(2) 0.04079(17) Uani 1 1 d . . .
N15 N 0.24096(9) 0.28846(12) 0.45343(7) 0.0332(3) Uani 1 1 d . . .
H15 H 0.2068 0.2344 0.4677 0.040 Uiso 1 1 calc R . .
N16 N 0.27478(8) 0.37071(12) 0.49704(6) 0.0303(3) Uani 1 1 d . . .
C17 C 0.24399(10) 0.37159(15) 0.55677(8) 0.0298(4) Uani 1 1 d . . .
H17 H 0.2021 0.3171 0.5692 0.036 Uiso 1 1 calc R . .
C18 C 0.27404(10) 0.45663(15) 0.60468(7) 0.0287(4) Uani 1 1 d . . .
C19 C 0.23848(11) 0.47556(16) 0.66694(8) 0.0352(4) Uani 1 1 d . . .
H19 H 0.1938 0.4316 0.6856 0.042 Uiso 1 1 calc R . .
N20 N 0.27809(9) 0.56750(14) 0.69711(7) 0.0373(4) Uani 1 1 d . . .
H20 H 0.2654 0.5943 0.7361 0.045 Uiso 1 1 calc R . .
C21 C 0.34184(11) 0.61145(15) 0.65561(8) 0.0322(4) Uani 1 1 d . . .
C22 C 0.40060(12) 0.70196(16) 0.66603(9) 0.0412(5) Uani 1 1 d . . .
H22 H 0.4003 0.7454 0.7054 0.049 Uiso 1 1 calc R . .
C23 C 0.45953(12) 0.72473(16) 0.61540(10) 0.0444(5) Uani 1 1 d . . .
H23 H 0.4994 0.7852 0.6206 0.053 Uiso 1 1 calc R . .
C24 C 0.46042(12) 0.65871(16) 0.55662(9) 0.0399(4) Uani 1 1 d . . .
H24 H 0.5010 0.6760 0.5236 0.048 Uiso 1 1 calc R . .
C25 C 0.40244(10) 0.56849(15) 0.54641(8) 0.0318(4) Uani 1 1 d . . .
H25 H 0.4038 0.5251 0.5071 0.038 Uiso 1 1 calc R . .
C26 C 0.34133(10) 0.54343(14) 0.59647(7) 0.0272(3) Uani 1 1 d . . .

loop_
_atom_site_aniso_label
_atom_site_aniso_U_11
_atom_site_aniso_U_22
_atom_site_aniso_U_33
_atom_site_aniso_U_23
_atom_site_aniso_U_13
_atom_site_aniso_U_12
C1 0.0383(9) 0.0377(10) 0.0334(9) 0.0090(7) -0.0078(7) -0.0005(7)
N2 0.0329(8) 0.0426(9) 0.0435(9) 0.0155(7) -0.0030(6) -0.0040(6)
C3 0.0316(9) 0.0338(9) 0.0381(9) 0.0092(7) 0.0006(7) 0.0065(7)
C4 0.0432(10) 0.0427(11) 0.0473(11) 0.0101(9) 0.0141(8) 0.0095(8)
C5 0.0603(13) 0.0546(13) 0.0439(11) -0.0048(10) 0.0176(10) 0.0105(10)
C6 0.0545(12) 0.0508(12) 0.0470(12) -0.0156(10) 0.0095(9) -0.0001(10)
C7 0.0365(9) 0.0368(10) 0.0416(10) -0.0035(8) 0.0061(8) 0.0036(8)
C8 0.0294(8) 0.0311(9) 0.0336(9) 0.0056(7) 0.0012(7) 0.0087(7)
C9 0.0298(8) 0.0325(9) 0.0292(8) 0.0060(7) -0.0048(7) 0.0049(7)
C10 0.0312(8) 0.0336(9) 0.0250(8) 0.0001(7) -0.0050(6) 0.0045(7)
N11 0.0303(7) 0.0373(8) 0.0217(7) -0.0004(6) 0.0003(5) 0.0025(6)
N12 0.0363(8) 0.0376(8) 0.0219(7) -0.0078(6) 0.0009(6) -0.0047(6)
C13 0.0251(8) 0.0357(9) 0.0279(9) -0.0063(7) -0.0007(6) 0.0033(7)
S14 0.0349(3) 0.0485(3) 0.0390(3) -0.0197(2) 0.00180(18) -0.00705(19)
N15 0.0333(7) 0.0371(8) 0.0293(8) -0.0070(6) 0.0035(6) -0.0100(6)
N16 0.0313(7) 0.0348(8) 0.0248(7) -0.0051(6) 0.0013(5) -0.0044(6)
C17 0.0271(8) 0.0346(9) 0.0277(8) 0.0003(7) 0.0039(6) -0.0024(7)
C18 0.0292(8) 0.0362(9) 0.0207(8) 0.0015(6) 0.0014(6) 0.0018(7)
C19 0.0350(9) 0.0467(11) 0.0240(8) 0.0026(7) 0.0037(7) 0.0056(8)
N20 0.0432(8) 0.0501(9) 0.0187(7) -0.0048(6) -0.0003(6) 0.0130(7)
C21 0.0361(9) 0.0352(9) 0.0251(8) -0.0006(7) -0.0084(7) 0.0107(7)
C22 0.0484(11) 0.0348(10) 0.0404(11) -0.0088(8) -0.0212(9) 0.0112(8)
C23 0.0417(10) 0.0310(10) 0.0605(13) 0.0009(9) -0.0206(9) -0.0019(8)
C24 0.0347(9) 0.0396(10) 0.0454(11) 0.0087(8) -0.0042(8) -0.0041(8)
C25 0.0326(9) 0.0355(9) 0.0274(8) 0.0019(7) -0.0008(6) -0.0016(7)
C26 0.0303(8) 0.0302(9) 0.0210(8) 0.0003(6) -0.0042(6) 0.0036(6)

loop_
_atom_type_symbol
_atom_type_description
_atom_type_scat_dispersion_real
_atom_type_scat_dispersion_imag
_atom_type_scat_source
C C 0.0033 0.0016 'International Tables Vol C Tables 4.2.6.8 and 6.1.1.4'
H H 0.0000 0.0000 'International Tables Vol C Tables 4.2.6.8 and 6.1.1.4'
N N 0.0061 0.0033 'International Tables Vol C Tables 4.2.6.8 and 6.1.1.4'
S S 0.1246 0.1234 'International Tables Vol C Tables 4.2.6.8 and 6.1.1.4'

loop_
_geom_angle_atom_site_label_1
_geom_angle_atom_site_label_2
_geom_angle_atom_site_label_3
_geom_angle
_geom_angle_site_symmetry_1
_geom_angle_site_symmetry_3
_geom_angle_publ_flag
N2 C1 C9 110.42(16) . . ?
N2 C1 H1 124.8 . . ?
C9 C1 H1 124.8 . . ?
C1 N2 C3 109.00(14) . . ?
C1 N2 H2 125.5 . . ?
C3 N2 H2 125.5 . . ?
N2 C3 C4 129.51(17) . . ?
N2 C3 C8 108.00(15) . . ?
C4 C3 C8 122.42(17) . . ?
C5 C4 C3 117.12(18) . . ?
C5 C4 H4 121.4 . . ?
C3 C4 H4 121.4 . . ?
C4 C5 C6 121.76(19) . . ?
C4 C5 H5 119.1 . . ?
C6 C5 H5 119.1 . . ?
C7 C6 C5 121.1(2) . . ?
C7 C6 H6 119.5 . . ?
C5 C6 H6 119.5 . . ?
C6 C7 C8 118.69(17) . . ?
C6 C7 H7 120.7 . . ?
C8 C7 H7 120.7 . . ?
C7 C8 C3 118.90(16) . . ?
C7 C8 C9 135.05(16) . . ?
C3 C8 C9 106.04(15) . . ?
C1 C9 C10 121.68(15) . . ?
C1 C9 C8 106.55(14) . . ?
C10 C9 C8 131.43(15) . . ?
N11 C10 C9 124.59(15) . . ?
N11 C10 H10 117.7 . . ?
C9 C10 H10 117.7 . . ?
C10 N11 N12 111.76(13) . . ?
C13 N12 N11 123.48(13) . . ?
C13 N12 H12 118.3 . . ?
N11 N12 H12 118.3 . . ?
N12 C13 N15 113.75(14) . . ?
N12 C13 S14 125.99(12) . . ?
N15 C13 S14 120.26(13) . . ?
C13 N15 N16 118.88(13) . . ?
C13 N15 H15 120.6 . . ?
N16 N15 H15 120.6 . . ?
C17 N16 N15 116.90(13) . . ?
N16 C17 C18 120.33(15) . . ?
N16 C17 H17 119.8 . . ?
C18 C17 H17 119.8 . . ?
C19 C18 C17 125.43(15) . . ?
C19 C18 C26 106.24(14) . . ?
C17 C18 C26 128.20(14) . . ?
N20 C19 C18 110.21(15) . . ?
N20 C19 H19 124.9 . . ?
C18 C19 H19 124.9 . . ?
C19 N20 C21 109.51(13) . . ?
C19 N20 H20 125.2 . . ?
C21 N20 H20 125.2 . . ?
N20 C21 C22 130.05(16) . . ?
N20 C21 C26 107.37(15) . . ?
C22 C21 C26 122.54(16) . . ?
C23 C22 C21 117.17(16) . . ?
C23 C22 H22 121.4 . . ?
C21 C22 H22 121.4 . . ?
C22 C23 C24 121.35(17) . . ?
C22 C23 H23 119.3 . . ?
C24 C23 H23 119.3 . . ?
C25 C24 C23 121.50(17) . . ?
C25 C24 H24 119.3 . . ?
C23 C24 H24 119.3 . . ?
C24 C25 C26 118.73(16) . . ?
C24 C25 H25 120.6 . . ?
C26 C25 H25 120.6 . . ?
C25 C26 C21 118.70(15) . . ?
C25 C26 C18 134.61(14) . . ?
C21 C26 C18 106.66(14) . . ?

loop_
_geom_bond_atom_site_label_1
_geom_bond_atom_site_label_2
_geom_bond_distance
_geom_bond_site_symmetry_2
_geom_bond_publ_flag
C1 N2 1.355(2) . ?
C1 C9 1.375(2) . ?
C1 H1 0.9300 . ?
N2 C3 1.382(2) . ?
N2 H2 0.8600 . ?
C3 C4 1.392(2) . ?
C3 C8 1.415(2) . ?
C4 C5 1.369(3) . ?
C4 H4 0.9300 . ?
C5 C6 1.404(3) . ?
C5 H5 0.9300 . ?
C6 C7 1.380(3) . ?
C6 H6 0.9300 . ?
C7 C8 1.396(2) . ?
C7 H7 0.9300 . ?
C8 C9 1.445(2) . ?
C9 C10 1.436(2) . ?
C10 N11 1.292(2) . ?
C10 H10 0.9300 . ?
N11 N12 1.3905(18) . ?
N12 C13 1.336(2) . ?
N12 H12 0.8600 . ?
C13 N15 1.359(2) . ?
C13 S14 1.6840(16) . ?
N15 N16 1.3841(18) . ?
N15 H15 0.8600 . ?
N16 C17 1.285(2) . ?
C17 C18 1.441(2) . ?
C17 H17 0.9300 . ?
C18 C19 1.377(2) . ?
C18 C26 1.443(2) . ?
C19 N20 1.357(2) . ?
C19 H19 0.9300 . ?
N20 C21 1.380(2) . ?
N20 H20 0.8600 . ?
C21 C22 1.390(3) . ?
C21 C26 1.416(2) . ?
C22 C23 1.384(3) . ?
C22 H22 0.9300 . ?
C23 C24 1.397(3) . ?
C23 H23 0.9300 . ?
C24 C25 1.379(2) . ?
C24 H24 0.9300 . ?
C25 C26 1.403(2) . ?
C25 H25 0.9300 . ?

loop_
_geom_hbond_atom_site_label_D
_geom_hbond_atom_site_label_H
_geom_hbond_atom_site_label_A
_geom_hbond_distance_DH
_geom_hbond_distance_HA
_geom_hbond_distance_DA
_geom_hbond_angle_DHA
_geom_hbond_site_symmetry_A
N2 H2 S14 0.86 2.51 3.3461(15) 164.2 3_655
N20 H20 N11 0.86 2.42 3.1223(19) 139.4 2_565

loop_
_cod_related_entry_id
_cod_related_entry_database
_cod_related_entry_code
1 ChemSpider 30653199
